data_1561998
loop_
_publ_author_name
'Ye, Gan'
'Zou, Kang-Yu'
'Yang, Ying'
'Wang, Jun-Jie'
'Gou, Xiao-Feng'
'Li, Zuo-Xi'

_publ_section_title
;
 Anion effect on the topological frameworks of a series of manganese
 coordination polymers based on 1,4-bis(imidazol-1-yl)-benzene: Syntheses,
 crystal structures and magnetic properties
;
_journal_name_full 'Journal of Solid State Chemistry'
_journal_page_first 31
_journal_page_last 40
_journal_paper_doi 10.1016/j.jssc.2014.11.015
_journal_volume 225
_journal_year 2015
_chemical_formula_sum 'C30 H28 Cl8 F6 Mn N8 O6 S2'
_chemical_formula_weight 1113.26
_space_group_IT_number 2
_space_group_name_Hall '-P 1'
_space_group_name_H-M_alt 'P -1'
_symmetry_cell_setting triclinic
_symmetry_space_group_name_H-M 'P -1'
_atom_sites_solution_hydrogens geom
_atom_sites_solution_primary direct
_atom_sites_solution_secondary difmap
_audit_creation_method SHELXL-97
_cell_angle_alpha 108.938(5)
_cell_angle_beta 104.409(5)
_cell_angle_gamma 93.332(5)
_cell_formula_units_Z 1
_cell_length_a 10.045(3)
_cell_length_b 10.241(3)
_cell_length_c 12.436(3)
_cell_measurement_reflns_used 2148
_cell_measurement_temperature 113(2)
_cell_measurement_theta_max 24.9
_cell_measurement_theta_min 2.8
_cell_volume 1158.4(6)
_computing_cell_refinement 'CrystalClear (Rigaku/MSC Inc., 2005)'
_computing_data_collection 'CrystalClear (Rigaku/MSC Inc., 2005)'
_computing_data_reduction 'CrystalClear (Rigaku/MSC Inc., 2005)'
_computing_molecular_graphics 'Bruker SHELXTL'
_computing_publication_material 'Bruker SHELXTL'
_computing_structure_refinement 'SHELXL-97 (Sheldrick, 1997)'
_computing_structure_solution 'SHELXS-97 (Sheldrick, 1990)'
_diffrn_ambient_temperature 113(2)
_diffrn_detector_area_resol_mean 9
_diffrn_measured_fraction_theta_full 0.995
_diffrn_measured_fraction_theta_max 0.995
_diffrn_measurement_device_type 'CCD area detector'
_diffrn_measurement_method \w
_diffrn_radiation_monochromator graphite
_diffrn_radiation_source 'fine-focus sealed tube'
_diffrn_radiation_type MoK\a
_diffrn_radiation_wavelength 0.71073
_diffrn_reflns_av_R_equivalents 0.0269
_diffrn_reflns_av_sigmaI/netI 0.0414
_diffrn_reflns_limit_h_max 10
_diffrn_reflns_limit_h_min -11
_diffrn_reflns_limit_k_max 11
_diffrn_reflns_limit_k_min -12
_diffrn_reflns_limit_l_max 14
_diffrn_reflns_limit_l_min -8
_diffrn_reflns_number 6629
_diffrn_reflns_theta_full 25.02
_diffrn_reflns_theta_max 25.02
_diffrn_reflns_theta_min 2.96
_diffrn_standards_decay_% 0
_diffrn_standards_interval_count 0
_diffrn_standards_interval_time 0
_diffrn_standards_number 0
_exptl_absorpt_coefficient_mu 0.909
_exptl_absorpt_correction_T_max 0.849
_exptl_absorpt_correction_T_min 0.811
_exptl_absorpt_correction_type multi-scan
_exptl_absorpt_process_details CrystalClear
_exptl_crystal_colour colorless
_exptl_crystal_density_diffrn 1.596
_exptl_crystal_density_method 'not measured'
_exptl_crystal_description block
_exptl_crystal_F_000 559
_exptl_crystal_size_max 0.23
_exptl_crystal_size_mid 0.20
_exptl_crystal_size_min 0.18
_refine_diff_density_max 0.504
_refine_diff_density_min -0.873
_refine_diff_density_rms 0.079
_refine_ls_extinction_method none
_refine_ls_goodness_of_fit_ref 1.025
_refine_ls_hydrogen_treatment constr
_refine_ls_matrix_type full
_refine_ls_number_parameters 277
_refine_ls_number_reflns 4062
_refine_ls_number_restraints 0
_refine_ls_restrained_S_all 1.025
_refine_ls_R_factor_all 0.0778
_refine_ls_R_factor_gt 0.0632
_refine_ls_shift/su_max 0.000
_refine_ls_shift/su_mean 0.000
_refine_ls_structure_factor_coef Fsqd
_refine_ls_weighting_details 'calc w=1/[\s^2^(Fo^2^)+(0.0955P)^2^+1.7603P] where P=(Fo^2^+2Fc^2^)/3'
_refine_ls_weighting_scheme calc
_refine_ls_wR_factor_gt 0.1663
_refine_ls_wR_factor_ref 0.1800
_reflns_number_gt 3256
_reflns_number_total 4062
_reflns_threshold_expression >2sigma(I)
_cod_data_source_file JSSC-2015-225-31.cif
_cod_data_source_block 5
_cod_original_cell_volume 1158.4(5)
_cod_original_sg_symbol_H-M p-1
_cod_database_code 1561998

loop_
_symmetry_equiv_pos_as_xyz
'x, y, z'
'-x, -y, -z'

loop_
_atom_site_label
_atom_site_type_symbol
_atom_site_fract_x
_atom_site_fract_y
_atom_site_fract_z
_atom_site_U_iso_or_equiv
_atom_site_adp_type
_atom_site_occupancy
_atom_site_symmetry_multiplicity
_atom_site_calc_flag
_atom_site_refinement_flags
_atom_site_disorder_assembly
_atom_site_disorder_group
Mn1 Mn 1.0000 0.5000 0.5000 0.0277(2) Uani 1 2 d S . .
N1 N 0.8933(3) 0.2928(3) 0.4811(3) 0.0385(8) Uani 1 1 d . . .
N2 N 0.7390(3) 0.1268(3) 0.4738(3) 0.0387(7) Uani 1 1 d . . .
N3 N 0.8024(3) 0.5399(3) 0.3922(3) 0.0357(7) Uani 1 1 d . . .
N4 N 0.6386(3) 0.5380(4) 0.2363(3) 0.0379(7) Uani 1 1 d . . .
O1 O 1.0580(3) 0.3876(3) 0.3361(3) 0.0516(8) Uani 1 1 d . . .
O2 O 1.0248(4) 0.4163(4) 0.1480(3) 0.0759(11) Uani 1 1 d . . .
O3 O 1.2545(4) 0.4597(4) 0.2821(3) 0.0802(12) Uani 1 1 d . . .
S1 S 1.11611(10) 0.38730(11) 0.24175(8) 0.0422(3) Uani 1 1 d . . .
F1 F 1.0130(5) 0.1248(4) 0.1367(4) 0.1235(16) Uani 1 1 d . . .
F2 F 1.2150(6) 0.1647(5) 0.2584(4) 0.1288(17) Uani 1 1 d . . .
F3 F 1.1885(5) 0.1857(5) 0.0887(4) 0.1101(14) Uani 1 1 d . . .
C1 C 0.7753(4) 0.2652(4) 0.5013(4) 0.0390(9) Uani 1 1 d . . .
H1 H 0.7227 0.3325 0.5311 0.047 Uiso 1 1 calc R . .
C2 C 0.9359(4) 0.1671(5) 0.4390(5) 0.0530(11) Uani 1 1 d . . .
H2 H 1.0174 0.1544 0.4169 0.064 Uiso 1 1 calc R . .
C3 C 0.8417(4) 0.0628(5) 0.4340(5) 0.0530(11) Uani 1 1 d . . .
H3 H 0.8464 -0.0323 0.4087 0.064 Uiso 1 1 calc R . .
C4 C 0.6163(4) 0.0607(4) 0.4858(4) 0.0380(9) Uani 1 1 d . . .
C5 C 0.4927(4) 0.1102(5) 0.4594(4) 0.0511(11) Uani 1 1 d . . .
H5 H 0.4881 0.1848 0.4321 0.061 Uiso 1 1 calc R . .
C6 C 0.6243(4) -0.0488(5) 0.5266(5) 0.0526(12) Uani 1 1 d . . .
H6 H 0.7085 -0.0815 0.5447 0.063 Uiso 1 1 calc R . .
C7 C 0.7704(4) 0.5195(4) 0.2786(3) 0.0384(9) Uani 1 1 d . . .
H7 H 0.8315 0.4952 0.2326 0.046 Uiso 1 1 calc R . .
C8 C 0.6842(4) 0.5730(5) 0.4248(4) 0.0520(11) Uani 1 1 d . . .
H8 H 0.6752 0.5931 0.5009 0.062 Uiso 1 1 calc R . .
C9 C 0.5836(4) 0.5718(6) 0.3302(4) 0.0563(13) Uani 1 1 d . . .
H9 H 0.4938 0.5904 0.3289 0.068 Uiso 1 1 calc R . .
C10 C 0.5680(4) 0.5189(4) 0.1155(3) 0.0365(8) Uani 1 1 d . . .
C11 C 0.4277(4) 0.4719(6) 0.0724(4) 0.0535(12) Uani 1 1 d . . .
H11 H 0.3785 0.4542 0.1217 0.064 Uiso 1 1 calc R . .
C12 C 0.6397(4) 0.5490(5) 0.0438(4) 0.0524(12) Uani 1 1 d . . .
H12 H 0.7342 0.5836 0.0739 0.063 Uiso 1 1 calc R . .
C13 C 1.1341(6) 0.2054(6) 0.1785(5) 0.0693(14) Uani 1 1 d . . .
C14 C 0.1101(12) 0.7302(10) 0.1370(7) 0.155(5) Uani 1 1 d . . .
H14A H 0.0551 0.7267 0.0598 0.186 Uiso 1 1 calc R . .
H14B H 0.1147 0.6346 0.1335 0.186 Uiso 1 1 calc R . .
C15 C 0.6777(9) 0.096(2) 0.1424(12) 0.236(10) Uani 1 1 d . . .
H15A H 0.7717 0.1334 0.1932 0.284 Uiso 1 1 calc R . .
H15B H 0.6731 0.0972 0.0639 0.284 Uiso 1 1 calc R . .
Cl1 Cl 0.2743(4) 0.8095(4) 0.1621(4) 0.2000(16) Uani 1 1 d . . .
Cl2 Cl 0.0259(3) 0.8056(3) 0.2377(3) 0.1385(9) Uani 1 1 d . . .
Cl3 Cl 0.5653(4) 0.1892(3) 0.1968(3) 0.1676(12) Uani 1 1 d . . .
Cl4 Cl 0.6274(5) -0.0879(5) 0.1355(4) 0.237(2) Uani 1 1 d . . .

loop_
_atom_site_aniso_label
_atom_site_aniso_U_11
_atom_site_aniso_U_22
_atom_site_aniso_U_33
_atom_site_aniso_U_23
_atom_site_aniso_U_13
_atom_site_aniso_U_12
Mn1 0.0185(4) 0.0385(5) 0.0278(4) 0.0181(3) 0.0025(3) -0.0031(3)
N1 0.0282(15) 0.0411(19) 0.0510(19) 0.0236(15) 0.0109(14) -0.0014(13)
N2 0.0308(16) 0.0345(17) 0.056(2) 0.0208(15) 0.0156(14) -0.0016(13)
N3 0.0245(14) 0.0502(19) 0.0320(16) 0.0192(14) 0.0017(12) 0.0025(13)
N4 0.0272(15) 0.056(2) 0.0315(16) 0.0212(15) 0.0029(12) 0.0075(14)
O1 0.0506(17) 0.069(2) 0.0405(15) 0.0184(14) 0.0225(13) 0.0087(14)
O2 0.096(3) 0.091(3) 0.0485(19) 0.0339(19) 0.0171(19) 0.036(2)
O3 0.059(2) 0.093(3) 0.076(2) 0.007(2) 0.0347(19) -0.0202(19)
S1 0.0405(5) 0.0551(7) 0.0330(5) 0.0155(4) 0.0145(4) 0.0033(4)
F1 0.119(3) 0.072(2) 0.145(4) -0.009(2) 0.048(3) -0.023(2)
F2 0.164(4) 0.124(4) 0.123(3) 0.066(3) 0.040(3) 0.089(3)
F3 0.137(3) 0.114(3) 0.093(3) 0.017(2) 0.075(3) 0.045(3)
C1 0.0321(19) 0.034(2) 0.054(2) 0.0189(17) 0.0137(17) -0.0017(15)
C2 0.040(2) 0.053(3) 0.080(3) 0.033(2) 0.030(2) 0.0071(19)
C3 0.045(2) 0.042(2) 0.086(3) 0.030(2) 0.031(2) 0.0117(19)
C4 0.0317(19) 0.035(2) 0.051(2) 0.0201(17) 0.0127(16) -0.0037(15)
C5 0.040(2) 0.045(2) 0.082(3) 0.040(2) 0.018(2) 0.0034(18)
C6 0.032(2) 0.053(3) 0.088(3) 0.044(3) 0.019(2) 0.0055(18)
C7 0.0220(17) 0.059(3) 0.035(2) 0.0210(18) 0.0045(14) 0.0060(16)
C8 0.038(2) 0.088(3) 0.031(2) 0.020(2) 0.0094(17) 0.016(2)
C9 0.032(2) 0.102(4) 0.038(2) 0.026(2) 0.0109(17) 0.023(2)
C10 0.0280(18) 0.051(2) 0.0315(19) 0.0185(17) 0.0039(14) 0.0080(16)
C11 0.0280(19) 0.100(4) 0.039(2) 0.037(2) 0.0058(17) 0.001(2)
C12 0.0211(17) 0.092(4) 0.044(2) 0.035(2) -0.0010(16) -0.0042(19)
C13 0.075(4) 0.075(4) 0.062(3) 0.018(3) 0.030(3) 0.023(3)
C14 0.244(12) 0.116(7) 0.066(5) 0.026(5) 0.005(6) -0.068(8)
C15 0.063(5) 0.53(3) 0.175(11) 0.215(17) 0.030(6) 0.009(10)
Cl1 0.188(3) 0.135(2) 0.235(4) -0.011(2) 0.093(3) -0.001(2)
Cl2 0.1316(19) 0.1256(18) 0.142(2) 0.0326(16) 0.0309(16) 0.0104(15)
Cl3 0.212(3) 0.130(2) 0.138(2) 0.0510(18) 0.010(2) 0.004(2)
Cl4 0.281(5) 0.182(3) 0.160(3) -0.003(3) -0.018(3) 0.091(3)

loop_
_atom_type_symbol
_atom_type_description
_atom_type_scat_dispersion_real
_atom_type_scat_dispersion_imag
_atom_type_scat_source
C C 0.0033 0.0016 'International Tables Vol C Tables 4.2.6.8 and 6.1.1.4'
H H 0.0000 0.0000 'International Tables Vol C Tables 4.2.6.8 and 6.1.1.4'
N N 0.0061 0.0033 'International Tables Vol C Tables 4.2.6.8 and 6.1.1.4'
O O 0.0106 0.0060 'International Tables Vol C Tables 4.2.6.8 and 6.1.1.4'
Mn Mn 0.3368 0.7283 'International Tables Vol C Tables 4.2.6.8 and 6.1.1.4'
S S 0.1246 0.1234 'International Tables Vol C Tables 4.2.6.8 and 6.1.1.4'
F F 0.0171 0.0103 'International Tables Vol C Tables 4.2.6.8 and 6.1.1.4'
Cl Cl 0.1484 0.1585 'International Tables Vol C Tables 4.2.6.8 and 6.1.1.4'

loop_
_geom_angle_atom_site_label_1
_geom_angle_atom_site_label_2
_geom_angle_atom_site_label_3
_geom_angle
_geom_angle_site_symmetry_1
_geom_angle_site_symmetry_3
O1 Mn1 O1 180.0 2_766 .
O1 Mn1 N1 93.39(12) 2_766 .
O1 Mn1 N1 86.61(12) . .
O1 Mn1 N1 86.61(12) 2_766 2_766
O1 Mn1 N1 93.40(12) . 2_766
N1 Mn1 N1 180.0 . 2_766
O1 Mn1 N3 90.95(11) 2_766 2_766
O1 Mn1 N3 89.05(11) . 2_766
N1 Mn1 N3 89.89(11) . 2_766
N1 Mn1 N3 90.11(11) 2_766 2_766
O1 Mn1 N3 89.05(11) 2_766 .
O1 Mn1 N3 90.95(11) . .
N1 Mn1 N3 90.11(11) . .
N1 Mn1 N3 89.89(11) 2_766 .
N3 Mn1 N3 180.0 2_766 .
C1 N1 C2 105.7(3) . .
C1 N1 Mn1 128.0(3) . .
C2 N1 Mn1 126.2(2) . .
C1 N2 C3 106.9(3) . .
C1 N2 C4 126.2(3) . .
C3 N2 C4 126.9(3) . .
C7 N3 C8 105.2(3) . .
C7 N3 Mn1 125.9(2) . .
C8 N3 Mn1 128.5(2) . .
C7 N4 C9 106.2(3) . .
C7 N4 C10 126.7(3) . .
C9 N4 C10 127.0(3) . .
S1 O1 Mn1 151.2(2) . .
O2 S1 O3 115.7(3) . .
O2 S1 O1 114.2(2) . .
O3 S1 O1 113.4(2) . .
O2 S1 C13 104.9(3) . .
O3 S1 C13 104.4(3) . .
O1 S1 C13 102.4(2) . .
N1 C1 N2 111.6(3) . .
N1 C1 H1 124.2 . .
N2 C1 H1 124.2 . .
C3 C2 N1 110.1(4) . .
C3 C2 H2 125.0 . .
N1 C2 H2 125.0 . .
C2 C3 N2 105.7(4) . .
C2 C3 H3 127.1 . .
N2 C3 H3 127.1 . .
C6 C4 C5 120.6(3) . .
C6 C4 N2 119.8(3) . .
C5 C4 N2 119.6(3) . .
C4 C5 C6 119.7(4) . 2_656
C4 C5 H5 120.2 . .
C6 C5 H5 120.2 2_656 .
C4 C6 C5 119.8(4) . 2_656
C4 C6 H6 120.1 . .
C5 C6 H6 120.1 2_656 .
N3 C7 N4 112.0(3) . .
N3 C7 H7 124.0 . .
N4 C7 H7 124.0 . .
C9 C8 N3 109.8(4) . .
C9 C8 H8 125.1 . .
N3 C8 H8 125.1 . .
C8 C9 N4 106.8(3) . .
C8 C9 H9 126.6 . .
N4 C9 H9 126.6 . .
C12 C10 C11 120.0(3) . .
C12 C10 N4 120.4(3) . .
C11 C10 N4 119.6(3) . .
C10 C11 C12 119.7(4) . 2_665
C10 C11 H11 120.1 . .
C12 C11 H11 120.1 2_665 .
C10 C12 C11 120.2(4) . 2_665
C10 C12 H12 119.9 . .
C11 C12 H12 119.9 2_665 .
F1 C13 F2 108.6(6) . .
F1 C13 F3 107.0(5) . .
F2 C13 F3 108.6(5) . .
F1 C13 S1 111.3(4) . .
F2 C13 S1 110.7(4) . .
F3 C13 S1 110.6(4) . .
Cl2 C14 Cl1 116.2(5) . .
Cl2 C14 H14A 108.2 . .
Cl1 C14 H14A 108.2 . .
Cl2 C14 H14B 108.2 . .
Cl1 C14 H14B 108.2 . .
H14A C14 H14B 107.4 . .
Cl3 C15 Cl4 106.4(5) . .
Cl3 C15 H15A 110.5 . .
Cl4 C15 H15A 110.5 . .
Cl3 C15 H15B 110.5 . .
Cl4 C15 H15B 110.5 . .
H15A C15 H15B 108.7 . .

loop_
_geom_bond_atom_site_label_1
_geom_bond_atom_site_label_2
_geom_bond_distance
_geom_bond_site_symmetry_2
Mn1 O1 2.229(3) 2_766
Mn1 O1 2.229(3) .
Mn1 N1 2.234(3) .
Mn1 N1 2.234(3) 2_766
Mn1 N3 2.242(3) 2_766
Mn1 N3 2.242(3) .
N1 C1 1.306(5) .
N1 C2 1.361(6) .
N2 C1 1.349(5) .
N2 C3 1.365(5) .
N2 C4 1.435(4) .
N3 C7 1.311(5) .
N3 C8 1.373(5) .
N4 C7 1.346(5) .
N4 C9 1.367(5) .
N4 C10 1.435(5) .
O1 S1 1.433(3) .
O2 S1 1.419(4) .
O3 S1 1.423(3) .
S1 C13 1.811(6) .
F1 C13 1.312(7) .
F2 C13 1.314(7) .
F3 C13 1.325(6) .
C1 H1 0.9300 .
C2 C3 1.360(6) .
C2 H2 0.9300 .
C3 H3 0.9300 .
C4 C6 1.372(6) .
C4 C5 1.373(6) .
C5 C6 1.376(6) 2_656
C5 H5 0.9300 .
C6 C5 1.376(6) 2_656
C6 H6 0.9300 .
C7 H7 0.9300 .
C8 C9 1.342(6) .
C8 H8 0.9300 .
C9 H9 0.9300 .
C10 C12 1.371(5) .
C10 C11 1.372(5) .
C11 C12 1.375(6) 2_665
C11 H11 0.9300 .
C12 C11 1.375(6) 2_665
C12 H12 0.9300 .
C14 Cl2 1.690(11) .
C14 Cl1 1.703(11) .
C14 H14A 0.9700 .
C14 H14B 0.9700 .
C15 Cl3 1.652(16) .
C15 Cl4 1.890(19) .
C15 H15A 0.9700 .
C15 H15B 0.9700 .

loop_
_geom_torsion_atom_site_label_1
_geom_torsion_atom_site_label_2
_geom_torsion_atom_site_label_3
_geom_torsion_atom_site_label_4
_geom_torsion
_geom_torsion_site_symmetry_1
_geom_torsion_site_symmetry_2
_geom_torsion_site_symmetry_3
_geom_torsion_site_symmetry_4
O1 Mn1 N1 C1 38.7(4) 2_766 . . .
O1 Mn1 N1 C1 -141.3(4) . . . .
N1 Mn1 N1 C1 35(20) 2_766 . . .
N3 Mn1 N1 C1 129.6(4) 2_766 . . .
N3 Mn1 N1 C1 -50.4(4) . . . .
O1 Mn1 N1 C2 -145.3(4) 2_766 . . .
O1 Mn1 N1 C2 34.7(4) . . . .
N1 Mn1 N1 C2 -149(20) 2_766 . . .
N3 Mn1 N1 C2 -54.4(4) 2_766 . . .
N3 Mn1 N1 C2 125.6(4) . . . .
O1 Mn1 N3 C7 169.0(3) 2_766 . . .
O1 Mn1 N3 C7 -11.0(3) . . . .
N1 Mn1 N3 C7 -97.6(3) . . . .
N1 Mn1 N3 C7 82.4(3) 2_766 . . .
N3 Mn1 N3 C7 -160(6) 2_766 . . .
O1 Mn1 N3 C8 -19.9(4) 2_766 . . .
O1 Mn1 N3 C8 160.1(4) . . . .
N1 Mn1 N3 C8 73.5(4) . . . .
N1 Mn1 N3 C8 -106.5(4) 2_766 . . .
N3 Mn1 N3 C8 12(6) 2_766 . . .
O1 Mn1 O1 S1 151(18) 2_766 . . .
N1 Mn1 O1 S1 172.1(4) . . . .
N1 Mn1 O1 S1 -7.9(4) 2_766 . . .
N3 Mn1 O1 S1 -98.0(4) 2_766 . . .
N3 Mn1 O1 S1 82.0(4) . . . .
Mn1 O1 S1 O2 -79.9(4) . . . .
Mn1 O1 S1 O3 55.5(5) . . . .
Mn1 O1 S1 C13 167.3(4) . . . .
C2 N1 C1 N2 -0.2(5) . . . .
Mn1 N1 C1 N2 176.4(3) . . . .
C3 N2 C1 N1 0.3(5) . . . .
C4 N2 C1 N1 179.6(4) . . . .
C1 N1 C2 C3 0.0(5) . . . .
Mn1 N1 C2 C3 -176.7(3) . . . .
N1 C2 C3 N2 0.2(6) . . . .
C1 N2 C3 C2 -0.3(5) . . . .
C4 N2 C3 C2 -179.6(4) . . . .
C1 N2 C4 C6 -139.7(5) . . . .
C3 N2 C4 C6 39.5(6) . . . .
C1 N2 C4 C5 38.6(6) . . . .
C3 N2 C4 C5 -142.2(5) . . . .
C6 C4 C5 C6 -0.3(8) . . . 2_656
N2 C4 C5 C6 -178.6(4) . . . 2_656
C5 C4 C6 C5 0.3(8) . . . 2_656
N2 C4 C6 C5 178.6(4) . . . 2_656
C8 N3 C7 N4 0.2(5) . . . .
Mn1 N3 C7 N4 173.0(2) . . . .
C9 N4 C7 N3 -0.3(5) . . . .
C10 N4 C7 N3 -177.4(4) . . . .
C7 N3 C8 C9 0.0(5) . . . .
Mn1 N3 C8 C9 -172.6(3) . . . .
N3 C8 C9 N4 -0.2(6) . . . .
C7 N4 C9 C8 0.3(5) . . . .
C10 N4 C9 C8 177.4(4) . . . .
C7 N4 C10 C12 -33.8(6) . . . .
C9 N4 C10 C12 149.6(5) . . . .
C7 N4 C10 C11 147.0(4) . . . .
C9 N4 C10 C11 -29.6(7) . . . .
C12 C10 C11 C12 2.0(8) . . . 2_665
N4 C10 C11 C12 -178.8(4) . . . 2_665
C11 C10 C12 C11 -2.0(8) . . . 2_665
N4 C10 C12 C11 178.8(4) . . . 2_665
O2 S1 C13 F1 -57.8(5) . . . .
O3 S1 C13 F1 -179.9(4) . . . .
O1 S1 C13 F1 61.7(5) . . . .
O2 S1 C13 F2 -178.7(4) . . . .
O3 S1 C13 F2 59.3(5) . . . .
O1 S1 C13 F2 -59.2(5) . . . .
O2 S1 C13 F3 61.0(5) . . . .
O3 S1 C13 F3 -61.1(5) . . . .
O1 S1 C13 F3 -179.5(4) . . . .
